data_1570949
loop_
_publ_author_name
'Kar, Ketaki'
'Kar, Sourav'
'Ghosh, Sundargopal'

_publ_section_title
;
 Rule breaker boron clusters: a new class of hypoelectronic osmaborane
 clusters [(Cp*Os)<sub>2</sub>B<sub><i>n</i></sub>H<sub><i>n</i></sub>]
 (<i>n</i> = 6-10).
;
_journal_issue 11
_journal_name_full 'Chemical science'
_journal_page_first 4179
_journal_page_last 4186
_journal_paper_doi 10.1039/d3sc06464f
_journal_volume 15
_journal_year 2024
_chemical_formula_moiety 'C20 H38 B8 Os2'
_chemical_formula_sum 'C20 H38 B8 Os2'
_chemical_formula_weight 745.38
_space_group_crystal_system monoclinic
_space_group_IT_number 9
_space_group_name_Hall 'C -2yc'
_space_group_name_H-M_alt 'C 1 c 1'
_atom_sites_solution_hydrogens geom
_audit_creation_method SHELXL-2019/3
_audit_update_record
;
2023-10-11 deposited with the CCDC.	2024-02-07 downloaded from the CCDC.
;
_cell_angle_alpha 90
_cell_angle_beta 103.464(10)
_cell_angle_gamma 90
_cell_formula_units_Z 4
_cell_length_a 9.172(3)
_cell_length_b 15.337(5)
_cell_length_c 19.588(6)
_cell_measurement_reflns_used 8646
_cell_measurement_temperature 297(2)
_cell_measurement_theta_max 28.31
_cell_measurement_theta_min 2.86
_cell_volume 2679.7(15)
_computing_cell_refinement 'APEX4 V8.40B (Bruker, 2021)'
_computing_data_collection 'APEX4 (Bruker, v2021.4-0)'
_computing_data_reduction 'SAINT/XPREP (Bruker, 2021)'
_computing_publication_material 'SHELXL-2019/3 (Sheldrick, 2019)'
_computing_structure_refinement 'SHELXL-2019/3 (Sheldrick, 2019)'
_computing_structure_solution 'SHELXT-2018/2 (Sheldrick, 2018)'
_diffrn_ambient_temperature 297(2)
_diffrn_measured_fraction_theta_full 0.997
_diffrn_measured_fraction_theta_max 0.997
_diffrn_measurement_device_type 'Bruker D8 VENTURE diffractometer equipped with PHOTON II detector'
_diffrn_measurement_method '\w and \f scan'
_diffrn_radiation_source 'fine-focus sealed tube'
_diffrn_radiation_type MoK\a
_diffrn_radiation_wavelength 0.71073
_diffrn_reflns_av_R_equivalents 0.0428
_diffrn_reflns_av_unetI/netI 0.0329
_diffrn_reflns_Laue_measured_fraction_full 0.997
_diffrn_reflns_Laue_measured_fraction_max 0.997
_diffrn_reflns_limit_h_max 12
_diffrn_reflns_limit_h_min -11
_diffrn_reflns_limit_k_max 20
_diffrn_reflns_limit_k_min -20
_diffrn_reflns_limit_l_max 26
_diffrn_reflns_limit_l_min -26
_diffrn_reflns_number 30383
_diffrn_reflns_point_group_measured_fraction_full 0.919
_diffrn_reflns_point_group_measured_fraction_max 0.896
_diffrn_reflns_theta_full 25.242
_diffrn_reflns_theta_max 28.324
_diffrn_reflns_theta_min 2.656
_exptl_absorpt_coefficient_mu 9.480
_exptl_absorpt_correction_T_max 0.7454
_exptl_absorpt_correction_T_min 0.3214
_exptl_absorpt_correction_type multi-scan
_exptl_absorpt_process_details 'SADABS (Bruker, 2016)'
_exptl_crystal_colour orange
_exptl_crystal_density_diffrn 1.848
_exptl_crystal_description block
_exptl_crystal_F_000 1400
_exptl_crystal_size_max 0.402
_exptl_crystal_size_mid 0.052
_exptl_crystal_size_min 0.045
_refine_diff_density_max 2.280
_refine_diff_density_min -2.081
_refine_diff_density_rms 0.135
_refine_ls_abs_structure_details
;
 Refined as an inversion twin.
;
_refine_ls_abs_structure_Flack 0.09(3)
_refine_ls_extinction_method none
_refine_ls_goodness_of_fit_ref 1.114
_refine_ls_hydrogen_treatment constr
_refine_ls_matrix_type full
_refine_ls_number_parameters 345
_refine_ls_number_reflns 5967
_refine_ls_number_restraints 518
_refine_ls_restrained_S_all 1.071
_refine_ls_R_factor_all 0.0381
_refine_ls_R_factor_gt 0.0343
_refine_ls_shift/su_max 0.008
_refine_ls_shift/su_mean 0.001
_refine_ls_structure_factor_coef Fsqd
_refine_ls_weighting_details 'w=1/[\s^2^(Fo^2^)+30.1736P] where P=(Fo^2^+2Fc^2^)/3'
_refine_ls_weighting_scheme calc
_refine_ls_wR_factor_gt 0.0740
_refine_ls_wR_factor_ref 0.0771
_reflns_Friedel_coverage 0.796
_reflns_Friedel_fraction_full 0.841
_reflns_Friedel_fraction_max 0.796
_reflns_number_gt 5650
_reflns_number_total 5967
_reflns_threshold_expression 'I > 2\s(I)'
_cod_data_source_file d3sc06464f2.cif
_cod_data_source_block OS4
_cod_depositor_comments
;
The following automatic conversions were performed:

data item '_exptl_absorpt_correction_type' value 'Multi-scan' was
changed to 'multi-scan' in accordance with the
/home/data/users/saulius/crontab/automatic-downloads/rss-feeds/RSC/lib/dictionaries/cif_core.dic
dictionary named 'cif_core.dic' version 2.4.2 last updated on
2011-04-26.

Automatic conversion script
Id: cif_fix_values 8170 2020-07-09 18:12:32Z antanas 

 Adding full bibliography for 1570947--1570951.cif.
;
_cod_original_cell_volume 2679.6(14)
_cod_original_sg_symbol_H-M 'C c'
_cod_database_code 1570949
_shelx_shelxl_version_number 2019/3
_shelx_space_group_comment
;
The symmetry employed for this shelxl refinement is uniquely defined
by the following loop, which should always be used as a source of
symmetry information in preference to the above space-group names.
They are only intended as comments.
;
_shelx_estimated_absorpt_t_min 0.115
_shelx_estimated_absorpt_t_max 0.675

loop_
_space_group_symop_operation_xyz
'x, y, z'
'x, -y, z+1/2'
'x+1/2, y+1/2, z'
'x+1/2, -y+1/2, z+1/2'

loop_
_atom_site_label
_atom_site_type_symbol
_atom_site_fract_x
_atom_site_fract_y
_atom_site_fract_z
_atom_site_U_iso_or_equiv
_atom_site_adp_type
_atom_site_occupancy
_atom_site_site_symmetry_order
_atom_site_calc_flag
_atom_site_refinement_flags_posn
_atom_site_refinement_flags_adp
_atom_site_refinement_flags_occupancy
_atom_site_disorder_assembly
_atom_site_disorder_group
Os1 Os 0.34106(6) 0.34201(3) 0.57904(3) 0.04810(14) Uani 1 1 d . . . . .
Os2 Os 0.26942(5) 0.40799(3) 0.43612(3) 0.04810(14) Uani 1 1 d . . . . .
C1 C 0.3217(15) 0.5364(8) 0.3890(6) 0.045(3) Uani 1 1 d . U . . .
C2 C 0.2181(17) 0.4870(10) 0.3375(7) 0.049(3) Uani 1 1 d . U . . .
C3 C 0.2897(17) 0.4100(9) 0.3231(6) 0.051(3) Uani 1 1 d . U . . .
C4 C 0.4361(16) 0.4087(9) 0.3674(7) 0.047(3) Uani 1 1 d . U . . .
C5 C 0.4581(15) 0.4882(9) 0.4075(6) 0.046(3) Uani 1 1 d . U . . .
C6 C 0.298(2) 0.6257(10) 0.4136(10) 0.077(5) Uani 1 1 d . U . . .
H6A H 0.196425 0.643569 0.393728 0.116 Uiso 1 1 calc R U . . .
H6B H 0.315553 0.625945 0.463918 0.116 Uiso 1 1 calc R U . . .
H6C H 0.365735 0.665413 0.399189 0.116 Uiso 1 1 calc R U . . .
C7 C 0.067(2) 0.5179(16) 0.2970(12) 0.103(7) Uani 1 1 d . U . . .
H7A H 0.042476 0.571691 0.316652 0.155 Uiso 1 1 calc R U . . .
H7B H 0.069843 0.526868 0.248796 0.155 Uiso 1 1 calc R U . . .
H7C H -0.007212 0.474768 0.299641 0.155 Uiso 1 1 calc R U . . .
C8 C 0.230(3) 0.3468(12) 0.2659(10) 0.085(6) Uani 1 1 d . U . . .
H8A H 0.300994 0.300192 0.267682 0.128 Uiso 1 1 calc R U . . .
H8B H 0.136830 0.323579 0.271739 0.128 Uiso 1 1 calc R U . . .
H8C H 0.214963 0.375839 0.221392 0.128 Uiso 1 1 calc R U . . .
C9 C 0.557(3) 0.3429(15) 0.3643(14) 0.106(8) Uani 1 1 d . U . . .
H9A H 0.645228 0.356118 0.399685 0.159 Uiso 1 1 calc R U . . .
H9B H 0.521907 0.285523 0.372218 0.159 Uiso 1 1 calc R U . . .
H9C H 0.579159 0.345018 0.318831 0.159 Uiso 1 1 calc R U . . .
C10 C 0.5989(19) 0.5197(13) 0.4534(9) 0.078(5) Uani 1 1 d . U . . .
H10A H 0.674368 0.475411 0.457785 0.117 Uiso 1 1 calc R U . . .
H10B H 0.631408 0.571276 0.433389 0.117 Uiso 1 1 calc R U . . .
H10C H 0.582532 0.533134 0.498898 0.117 Uiso 1 1 calc R U . . .
C11 C 0.4399(15) 0.2145(8) 0.6258(6) 0.045(3) Uani 1 1 d . U . . .
C12 C 0.5573(15) 0.2622(9) 0.6074(6) 0.046(3) Uani 1 1 d . U . . .
C13 C 0.5767(16) 0.3411(9) 0.6470(7) 0.050(3) Uani 1 1 d . U . . .
C14 C 0.4738(16) 0.3404(8) 0.6919(6) 0.049(3) Uani 1 1 d . U . . .
C15 C 0.3887(17) 0.2640(10) 0.6777(7) 0.050(3) Uani 1 1 d . U . . .
C16 C 0.391(2) 0.1232(10) 0.6014(10) 0.077(5) Uani 1 1 d . U . . .
H16A H 0.308929 0.105734 0.621276 0.116 Uiso 1 1 calc R U . . .
H16B H 0.358878 0.122376 0.551103 0.116 Uiso 1 1 calc R U . . .
H16C H 0.473007 0.083603 0.616297 0.116 Uiso 1 1 calc R U . . .
C17 C 0.654(2) 0.2299(13) 0.5609(9) 0.076(5) Uani 1 1 d . U . . .
H17A H 0.725046 0.274078 0.556484 0.114 Uiso 1 1 calc R U . . .
H17B H 0.706038 0.178319 0.581036 0.114 Uiso 1 1 calc R U . . .
H17C H 0.592189 0.216395 0.515438 0.114 Uiso 1 1 calc R U . . .
C18 C 0.701(3) 0.4068(15) 0.6501(14) 0.105(7) Uani 1 1 d . U . . .
H18A H 0.689267 0.454140 0.680389 0.157 Uiso 1 1 calc R U . . .
H18B H 0.796496 0.379124 0.668176 0.157 Uiso 1 1 calc R U . . .
H18C H 0.697585 0.428769 0.603861 0.157 Uiso 1 1 calc R U . . .
C19 C 0.470(3) 0.4038(11) 0.7481(10) 0.084(6) Uani 1 1 d . U . . .
H19A H 0.539124 0.450306 0.746478 0.127 Uiso 1 1 calc R U . . .
H19B H 0.370529 0.427144 0.741614 0.127 Uiso 1 1 calc R U . . .
H19C H 0.497696 0.375256 0.792916 0.127 Uiso 1 1 calc R U . . .
C20 C 0.280(3) 0.2307(15) 0.7181(12) 0.102(7) Uani 1 1 d . U . . .
H20A H 0.236274 0.177077 0.697568 0.153 Uiso 1 1 calc R U . . .
H20B H 0.331268 0.220577 0.766010 0.153 Uiso 1 1 calc R U . . .
H20C H 0.201987 0.273045 0.716532 0.153 Uiso 1 1 calc R U . . .
B1 B 0.015(4) 0.396(2) 0.407(2) 0.054(8) Uani 0.472(19) 1 d . U P A 1
H1 H -0.057031 0.417631 0.356711 0.065 Uiso 0.472(19) 1 calc R U P A 1
B2 B -0.017(4) 0.342(2) 0.4821(19) 0.053(7) Uani 0.472(19) 1 d . U P A 1
H2 H -0.130775 0.321857 0.483529 0.064 Uiso 0.472(19) 1 calc R U P A 1
B3 B 0.099(3) 0.292(2) 0.4306(16) 0.047(6) Uani 0.472(19) 1 d . U P A 1
H3 H 0.059171 0.241172 0.390808 0.056 Uiso 0.472(19) 1 calc R U P A 1
B4 B 0.051(5) 0.451(3) 0.483(2) 0.054(7) Uani 0.472(19) 1 d . U P A 1
H4 H -0.016536 0.510156 0.480827 0.065 Uiso 0.472(19) 1 calc R U P A 1
B5 B 0.141(4) 0.278(2) 0.5240(18) 0.046(7) Uani 0.472(19) 1 d . U P A 1
H5 H 0.120124 0.216995 0.549751 0.055 Uiso 0.472(19) 1 calc R U P A 1
B6 B 0.107(4) 0.382(2) 0.560(2) 0.053(6) Uani 0.472(19) 1 d . U P A 1
H6 H 0.065089 0.390171 0.607649 0.063 Uiso 0.472(19) 1 calc R U P A 1
B7 B 0.300(4) 0.276(2) 0.4753(16) 0.046(7) Uani 0.472(19) 1 d . U P A 1
H7 H 0.382821 0.231720 0.461873 0.055 Uiso 0.472(19) 1 calc R U P A 1
B8 B 0.234(5) 0.4579(19) 0.5331(16) 0.045(6) Uani 0.472(19) 1 d . U P A 1
H8 H 0.287980 0.520069 0.552028 0.054 Uiso 0.472(19) 1 calc R U P A 1
B1' B 0.177(3) 0.457(2) 0.5845(15) 0.052(6) Uani 0.528(19) 1 d . U P A 2
H1' H 0.179103 0.507063 0.624764 0.062 Uiso 0.528(19) 1 calc R U P A 2
B2' B 0.111(4) 0.355(3) 0.606(2) 0.061(7) Uani 0.528(19) 1 d . U P A 2
H2' H 0.085961 0.334624 0.655969 0.073 Uiso 0.528(19) 1 calc R U P A 2
B3' B 0.007(4) 0.405(2) 0.5305(19) 0.060(7) Uani 0.528(19) 1 d . U P A 2
H3' H -0.109896 0.424696 0.527446 0.072 Uiso 0.528(19) 1 calc R U P A 2
B4' B 0.210(5) 0.291(2) 0.4800(17) 0.059(7) Uani 0.528(19) 1 d . U P A 2
H4' H 0.244926 0.229470 0.459706 0.070 Uiso 0.528(19) 1 calc R U P A 2
B5' B 0.076(5) 0.297(3) 0.533(2) 0.058(7) Uani 0.528(19) 1 d . U P A 2
H5' H 0.014590 0.236212 0.536754 0.069 Uiso 0.528(19) 1 calc R U P A 2
B6' B 0.331(4) 0.474(2) 0.5437(19) 0.054(7) Uani 0.528(19) 1 d . U P A 2
H6' H 0.425682 0.519843 0.559279 0.065 Uiso 0.528(19) 1 calc R U P A 2
B7' B 0.054(4) 0.368(2) 0.4553(17) 0.055(6) Uani 0.528(19) 1 d . U P A 2
H7' H -0.035625 0.360393 0.407543 0.067 Uiso 0.528(19) 1 calc R U P A 2
B8' B 0.123(4) 0.471(2) 0.4901(17) 0.049(6) Uani 0.528(19) 1 d . U P A 2
H8' H 0.075576 0.531590 0.463681 0.058 Uiso 0.528(19) 1 calc R U P A 2

loop_
_atom_site_aniso_label
_atom_site_aniso_U_11
_atom_site_aniso_U_22
_atom_site_aniso_U_33
_atom_site_aniso_U_23
_atom_site_aniso_U_13
_atom_site_aniso_U_12
Os1 0.0512(3) 0.0525(3) 0.0342(2) -0.0096(2) -0.00298(19) 0.0204(2)
Os2 0.0607(3) 0.0524(3) 0.0341(2) -0.0096(2) 0.0168(2) -0.0247(2)
C1 0.048(7) 0.042(6) 0.044(6) 0.004(5) 0.009(5) -0.006(5)
C2 0.051(8) 0.063(8) 0.031(6) 0.000(5) 0.003(5) -0.007(6)
C3 0.058(8) 0.060(7) 0.035(6) -0.002(5) 0.011(5) -0.015(6)
C4 0.047(7) 0.057(7) 0.042(6) 0.004(5) 0.020(6) 0.001(6)
C5 0.045(7) 0.057(7) 0.034(6) 0.005(5) 0.006(5) -0.014(6)
C6 0.107(15) 0.045(7) 0.088(12) 0.011(8) 0.039(11) 0.000(8)
C7 0.055(11) 0.130(18) 0.104(15) 0.006(13) -0.021(10) 0.019(11)
C8 0.108(17) 0.078(12) 0.066(10) -0.031(9) 0.013(10) -0.029(11)
C9 0.106(18) 0.097(15) 0.129(19) 0.001(13) 0.057(16) 0.037(13)
C10 0.046(9) 0.114(14) 0.065(10) 0.020(9) -0.004(7) -0.029(9)
C11 0.047(7) 0.045(6) 0.040(6) 0.007(5) 0.004(5) 0.008(5)
C12 0.040(7) 0.061(7) 0.035(6) 0.005(5) 0.006(5) 0.016(6)
C13 0.042(7) 0.059(7) 0.044(7) 0.005(6) -0.003(6) 0.000(6)
C14 0.054(8) 0.052(7) 0.035(6) -0.002(5) 0.001(5) 0.011(6)
C15 0.050(8) 0.066(8) 0.038(7) 0.007(6) 0.017(6) 0.015(6)
C16 0.096(14) 0.045(7) 0.081(11) 0.000(7) 0.002(9) 0.009(8)
C17 0.070(11) 0.104(13) 0.063(9) 0.013(9) 0.034(8) 0.035(10)
C18 0.076(15) 0.101(15) 0.129(19) -0.005(13) 0.007(13) -0.037(12)
C19 0.115(17) 0.075(11) 0.062(10) -0.029(8) 0.017(10) 0.007(10)
C20 0.093(16) 0.124(17) 0.112(16) 0.006(13) 0.070(14) -0.005(13)
B1 0.032(14) 0.064(16) 0.062(17) 0.008(14) 0.004(12) -0.003(12)
B2 0.034(12) 0.068(14) 0.061(14) 0.016(12) 0.017(11) -0.009(11)
B3 0.031(12) 0.064(14) 0.042(12) 0.002(11) 0.000(10) -0.009(11)
B4 0.041(15) 0.059(15) 0.062(15) 0.011(13) 0.012(13) 0.006(13)
B5 0.041(14) 0.052(14) 0.044(13) 0.012(11) 0.008(12) 0.001(12)
B6 0.042(13) 0.063(13) 0.056(13) 0.018(11) 0.017(11) 0.002(11)
B7 0.034(14) 0.067(16) 0.029(12) 0.028(11) -0.007(11) -0.009(13)
B8 0.066(17) 0.034(11) 0.037(12) 0.002(10) 0.014(13) 0.009(12)
B1' 0.048(13) 0.067(14) 0.045(12) 0.007(11) 0.020(10) 0.013(11)
B2' 0.041(14) 0.078(17) 0.069(17) 0.011(15) 0.024(12) 0.012(13)
B3' 0.041(13) 0.074(14) 0.065(14) 0.014(12) 0.010(11) 0.012(12)
B4' 0.067(17) 0.052(13) 0.044(13) 0.004(11) -0.012(14) -0.012(13)
B5' 0.052(15) 0.060(14) 0.062(14) 0.012(12) 0.013(13) -0.004(13)
B6' 0.034(14) 0.070(16) 0.060(16) 0.024(13) 0.015(13) 0.015(13)
B7' 0.042(12) 0.071(13) 0.047(12) 0.008(11) -0.003(11) -0.007(11)
B8' 0.051(14) 0.048(12) 0.046(12) 0.009(10) 0.010(12) 0.001(12)

loop_
_atom_type_symbol
_atom_type_description
_atom_type_scat_dispersion_real
_atom_type_scat_dispersion_imag
_atom_type_scat_source
C C 0.0033 0.0016 'International Tables Vol C Tables 4.2.6.8 and 6.1.1.4'
H H 0.0000 0.0000 'International Tables Vol C Tables 4.2.6.8 and 6.1.1.4'
B B 0.0013 0.0007 'International Tables Vol C Tables 4.2.6.8 and 6.1.1.4'
Os Os -1.2165 7.6030 'International Tables Vol C Tables 4.2.6.8 and 6.1.1.4'

loop_
_geom_angle_atom_site_label_1
_geom_angle_atom_site_label_2
_geom_angle_atom_site_label_3
_geom_angle
_geom_angle_site_symmetry_1
_geom_angle_site_symmetry_3
_geom_angle_publ_flag
B8 Os1 B5 85.0(14) . . ?
B6' Os1 B4' 94.6(14) . . ?
B8 Os1 B6 49.5(14) . . ?
B5 Os1 B6 49.3(15) . . ?
B8 Os1 B7 91.6(12) . . ?
B5 Os1 B7 52.1(13) . . ?
B6 Os1 B7 91.0(15) . . ?
B8 Os1 C15 142.5(9) . . ?
B5 Os1 C15 99.4(10) . . ?
B6' Os1 C15 140.8(12) . . ?
B4' Os1 C15 122.4(10) . . ?
B6 Os1 C15 106.8(10) . . ?
B7 Os1 C15 120.5(8) . . ?
B8 Os1 C11 176.1(12) . . ?
B5 Os1 C11 91.3(10) . . ?
B6' Os1 C11 159.4(10) . . ?
B4' Os1 C11 97.8(10) . . ?
B6 Os1 C11 126.9(10) . . ?
B7 Os1 C11 86.8(9) . . ?
C15 Os1 C11 37.2(5) . . ?
B8 Os1 C13 122.7(11) . . ?
B5 Os1 C13 152.2(10) . . ?
B6' Os1 C13 99.2(11) . . ?
B4' Os1 C13 141.1(13) . . ?
B6 Os1 C13 150.8(11) . . ?
B7 Os1 C13 118.2(11) . . ?
C15 Os1 C13 61.2(5) . . ?
C11 Os1 C13 61.1(5) . . ?
B8 Os1 C14 120.9(9) . . ?
B5 Os1 C14 133.7(10) . . ?
B6' Os1 C14 107.4(12) . . ?
B4' Os1 C14 158.0(9) . . ?
B6 Os1 C14 117.2(11) . . ?
B7 Os1 C14 145.9(10) . . ?
C15 Os1 C14 36.3(5) . . ?
C11 Os1 C14 61.3(4) . . ?
C13 Os1 C14 37.0(5) . . ?
B8 Os1 C12 147.2(11) . . ?
B5 Os1 C12 118.0(11) . . ?
B6' Os1 C12 123.8(10) . . ?
B4' Os1 C12 107.0(12) . . ?
B6 Os1 C12 163.1(10) . . ?
B7 Os1 C12 86.2(10) . . ?
C15 Os1 C12 61.2(5) . . ?
C11 Os1 C12 36.3(5) . . ?
C13 Os1 C12 36.5(5) . . ?
C14 Os1 C12 61.1(4) . . ?
B6' Os1 B2' 91.1(13) . . ?
B4' Os1 B2' 83.7(16) . . ?
C15 Os1 B2' 81.5(11) . . ?
C11 Os1 B2' 106.5(10) . . ?
C13 Os1 B2' 131.9(11) . . ?
C14 Os1 B2' 95.1(11) . . ?
C12 Os1 B2' 141.3(10) . . ?
B4' Os2 B8' 86.0(15) . . ?
B8 Os2 B7 93.0(13) . . ?
B4' Os2 B7' 50.3(15) . . ?
B8' Os2 B7' 48.8(13) . . ?
B4' Os2 C2 142.0(9) . . ?
B8' Os2 C2 98.8(9) . . ?
B8 Os2 C2 121.8(9) . . ?
B7 Os2 C2 143.0(10) . . ?
B7' Os2 C2 106.6(9) . . ?
B4' Os2 C4 121.4(13) . . ?
B8' Os2 C4 152.5(9) . . ?
B8 Os2 C4 142.3(11) . . ?
B7 Os2 C4 99.6(11) . . ?
B7' Os2 C4 150.3(10) . . ?
C2 Os2 C4 61.2(5) . . ?
B4' Os2 C3 119.8(10) . . ?
B8' Os2 C3 133.2(9) . . ?
B8 Os2 C3 157.8(8) . . ?
B7 Os2 C3 109.1(11) . . ?
B7' Os2 C3 117.1(9) . . ?
C2 Os2 C3 36.5(5) . . ?
C4 Os2 C3 36.6(5) . . ?
B4' Os2 C1 177.0(13) . . ?
B8' Os2 C1 91.4(9) . . ?
B8 Os2 C1 98.1(9) . . ?
B7 Os2 C1 159.1(11) . . ?
B7' Os2 C1 126.8(10) . . ?
C2 Os2 C1 37.0(5) . . ?
C4 Os2 C1 61.2(5) . . ?
C3 Os2 C1 61.2(5) . . ?
B8 Os2 B1 83.9(15) . . ?
B7 Os2 B1 92.9(14) . . ?
C2 Os2 B1 80.3(11) . . ?
C4 Os2 B1 130.3(11) . . ?
C3 Os2 B1 93.9(11) . . ?
C1 Os2 B1 105.7(10) . . ?
B4' Os2 B6' 92.1(12) . . ?
B8' Os2 B6' 52.3(12) . . ?
B7' Os2 B6' 90.3(13) . . ?
C2 Os2 B6' 120.7(8) . . ?
C4 Os2 B6' 119.3(10) . . ?
C3 Os2 B6' 146.6(9) . . ?
C1 Os2 B6' 87.6(9) . . ?
B4' Os2 C5 146.6(12) . . ?
B8' Os2 C5 118.5(10) . . ?
B8 Os2 C5 107.8(11) . . ?
B7 Os2 C5 123.1(11) . . ?
B7' Os2 C5 163.0(10) . . ?
C2 Os2 C5 61.2(5) . . ?
C4 Os2 C5 36.8(5) . . ?
C3 Os2 C5 61.0(4) . . ?
C1 Os2 C5 36.4(5) . . ?
B1 Os2 C5 140.3(10) . . ?
B6' Os2 C5 87.0(9) . . ?
C5 C1 C2 107.6(11) . . ?
C5 C1 C6 125.7(13) . . ?
C2 C1 C6 126.4(14) . . ?
C5 C1 Os2 72.7(7) . . ?
C2 C1 Os2 70.1(7) . . ?
C6 C1 Os2 127.3(10) . . ?
C3 C2 C1 108.7(13) . . ?
C3 C2 C7 124.9(15) . . ?
C1 C2 C7 125.7(15) . . ?
C3 C2 Os2 72.8(8) . . ?
C1 C2 Os2 72.9(7) . . ?
C7 C2 Os2 127.6(13) . . ?
C2 C3 C4 107.9(11) . . ?
C2 C3 C8 126.2(15) . . ?
C4 C3 C8 125.5(15) . . ?
C2 C3 Os2 70.6(7) . . ?
C4 C3 Os2 71.5(7) . . ?
C8 C3 Os2 129.0(11) . . ?
C3 C4 C5 108.3(12) . . ?
C3 C4 C9 125.6(16) . . ?
C5 C4 C9 125.4(16) . . ?
C3 C4 Os2 71.9(7) . . ?
C5 C4 Os2 73.0(7) . . ?
C9 C4 Os2 128.6(12) . . ?
C1 C5 C4 107.3(11) . . ?
C1 C5 C10 125.2(14) . . ?
C4 C5 C10 127.1(15) . . ?
C1 C5 Os2 70.9(7) . . ?
C4 C5 Os2 70.2(7) . . ?
C10 C5 Os2 129.1(10) . . ?
C1 C6 H6A 109.5 . . ?
C1 C6 H6B 109.5 . . ?
H6A C6 H6B 109.5 . . ?
C1 C6 H6C 109.5 . . ?
H6A C6 H6C 109.5 . . ?
H6B C6 H6C 109.5 . . ?
C2 C7 H7A 109.5 . . ?
C2 C7 H7B 109.5 . . ?
H7A C7 H7B 109.5 . . ?
C2 C7 H7C 109.5 . . ?
H7A C7 H7C 109.5 . . ?
H7B C7 H7C 109.5 . . ?
C3 C8 H8A 109.5 . . ?
C3 C8 H8B 109.5 . . ?
H8A C8 H8B 109.5 . . ?
C3 C8 H8C 109.5 . . ?
H8A C8 H8C 109.5 . . ?
H8B C8 H8C 109.5 . . ?
C4 C9 H9A 109.5 . . ?
C4 C9 H9B 109.5 . . ?
H9A C9 H9B 109.5 . . ?
C4 C9 H9C 109.5 . . ?
H9A C9 H9C 109.5 . . ?
H9B C9 H9C 109.5 . . ?
C5 C10 H10A 109.5 . . ?
C5 C10 H10B 109.5 . . ?
H10A C10 H10B 109.5 . . ?
C5 C10 H10C 109.5 . . ?
H10A C10 H10C 109.5 . . ?
H10B C10 H10C 109.5 . . ?
C12 C11 C15 107.5(11) . . ?
C12 C11 C16 125.9(13) . . ?
C15 C11 C16 126.3(14) . . ?
C12 C11 Os1 72.9(7) . . ?
C15 C11 Os1 70.2(7) . . ?
C16 C11 Os1 127.7(10) . . ?
C11 C12 C13 107.9(11) . . ?
C11 C12 C17 125.2(14) . . ?
C13 C12 C17 126.6(15) . . ?
C11 C12 Os1 70.8(7) . . ?
C13 C12 Os1 70.7(7) . . ?
C17 C12 Os1 129.2(10) . . ?
C12 C13 C14 108.1(12) . . ?
C12 C13 C18 125.8(16) . . ?
C14 C13 C18 125.4(15) . . ?
C12 C13 Os1 72.8(7) . . ?
C14 C13 Os1 71.7(8) . . ?
C18 C13 Os1 129.0(13) . . ?
C15 C14 C13 107.5(11) . . ?
C15 C14 C19 126.2(14) . . ?
C13 C14 C19 125.9(15) . . ?
C15 C14 Os1 70.5(8) . . ?
C13 C14 Os1 71.4(7) . . ?
C19 C14 Os1 128.4(11) . . ?
C14 C15 C11 109.0(12) . . ?
C14 C15 C20 126.1(15) . . ?
C11 C15 C20 124.1(15) . . ?
C14 C15 Os1 73.2(8) . . ?
C11 C15 Os1 72.5(7) . . ?
C20 C15 Os1 128.3(13) . . ?
C11 C16 H16A 109.5 . . ?
C11 C16 H16B 109.5 . . ?
H16A C16 H16B 109.5 . . ?
C11 C16 H16C 109.5 . . ?
H16A C16 H16C 109.5 . . ?
H16B C16 H16C 109.5 . . ?
C12 C17 H17A 109.5 . . ?
C12 C17 H17B 109.5 . . ?
H17A C17 H17B 109.5 . . ?
C12 C17 H17C 109.5 . . ?
H17A C17 H17C 109.5 . . ?
H17B C17 H17C 109.5 . . ?
C13 C18 H18A 109.5 . . ?
C13 C18 H18B 109.5 . . ?
H18A C18 H18B 109.5 . . ?
C13 C18 H18C 109.5 . . ?
H18A C18 H18C 109.5 . . ?
H18B C18 H18C 109.5 . . ?
C14 C19 H19A 109.5 . . ?
C14 C19 H19B 109.5 . . ?
H19A C19 H19B 109.5 . . ?
C14 C19 H19C 109.5 . . ?
H19A C19 H19C 109.5 . . ?
H19B C19 H19C 109.5 . . ?
C15 C20 H20A 109.5 . . ?
C15 C20 H20B 109.5 . . ?
H20A C20 H20B 109.5 . . ?
C15 C20 H20C 109.5 . . ?
H20A C20 H20C 109.5 . . ?
H20B C20 H20C 109.5 . . ?
B4 B1 B2 62(2) . . ?
B4 B1 B3 103(3) . . ?
B2 B1 B3 61(2) . . ?
B4 B1 Os2 75.8(19) . . ?
B2 B1 Os2 101(2) . . ?
B3 B1 Os2 69.7(15) . . ?
B4 B1 H1 126.5 . . ?
B2 B1 H1 135.2 . . ?
B3 B1 H1 129.8 . . ?
Os2 B1 H1 124.2 . . ?
B1 B2 B4 57(2) . . ?
B1 B2 B6 111(2) . . ?
B4 B2 B6 61(2) . . ?
B1 B2 B5 112(2) . . ?
B4 B2 B5 106(2) . . ?
B6 B2 B5 61(2) . . ?
B1 B2 B3 60.0(19) . . ?
B4 B2 B3 99(2) . . ?
B6 B2 B3 107(2) . . ?
B5 B2 B3 60.0(19) . . ?
B1 B2 H2 119.5 . . ?
B4 B2 H2 126.8 . . ?
B6 B2 H2 119.7 . . ?
B5 B2 H2 120.3 . . ?
B3 B2 H2 125.4 . . ?
B1 B3 B5 111(3) . . ?
B1 B3 B2 59(2) . . ?
B5 B3 B2 60(2) . . ?
B1 B3 B7 124(2) . . ?
B5 B3 B7 63.2(19) . . ?
B2 B3 B7 116(2) . . ?
B1 B3 Os2 65.2(15) . . ?
B5 B3 Os2 93.4(17) . . ?
B2 B3 Os2 96.9(18) . . ?
B7 B3 Os2 60.0(13) . . ?
B1 B3 H3 113.3 . . ?
B5 B3 H3 126.6 . . ?
B2 B3 H3 124.3 . . ?
B7 B3 H3 111.6 . . ?
Os2 B3 H3 132.2 . . ?
B1 B4 B8 120(3) . . ?
B1 B4 B2 61(2) . . ?
B8 B4 B2 111(3) . . ?
B1 B4 B6 114(3) . . ?
B8 B4 B6 61(2) . . ?
B2 B4 B6 60(2) . . ?
B1 B4 Os2 63.1(18) . . ?
B8 B4 Os2 58.0(15) . . ?
B2 B4 Os2 93(2) . . ?
B6 B4 Os2 93(2) . . ?
B1 B4 H4 112.6 . . ?
B8 B4 H4 115.6 . . ?
B2 B4 H4 125.9 . . ?
B6 B4 H4 124.6 . . ?
Os2 B4 H4 134.3 . . ?
B2 B5 B3 60.3(19) . . ?
B2 B5 B6 59(2) . . ?
B3 B5 B6 106(2) . . ?
B2 B5 B7 114(2) . . ?
B3 B5 B7 60.2(18) . . ?
B6 B5 B7 115(2) . . ?
B2 B5 Os1 119(2) . . ?
B3 B5 Os1 115(2) . . ?
B6 B5 Os1 66.6(16) . . ?
B7 B5 Os1 66.2(15) . . ?
B2 B5 H5 118.1 . . ?
B3 B5 H5 123.4 . . ?
B6 B5 H5 120.6 . . ?
B7 B5 H5 116.9 . . ?
Os1 B5 H5 112.3 . . ?
B2 B6 B4 59(2) . . ?
B2 B6 B5 60(2) . . ?
B4 B6 B5 104(3) . . ?
B2 B6 B8 107(2) . . ?
B4 B6 B8 57(2) . . ?
B5 B6 B8 106(2) . . ?
B2 B6 Os1 117(2) . . ?
B4 B6 Os1 113(2) . . ?
B5 B6 Os1 64.1(16) . . ?
B8 B6 Os1 63.6(15) . . ?
B2 B6 H6 119.4 . . ?
B4 B6 H6 123.9 . . ?
B5 B6 H6 123.9 . . ?
B8 B6 H6 123.3 . . ?
Os1 B6 H6 114.0 . . ?
B3 B7 B5 56.6(18) . . ?
B3 B7 Os2 71.4(15) . . ?
B5 B7 Os2 97(2) . . ?
B3 B7 Os1 108(2) . . ?
B5 B7 Os1 61.7(16) . . ?
Os2 B7 Os1 83.1(14) . . ?
B3 B7 H7 129.2 . . ?
B5 B7 H7 140.8 . . ?
Os2 B7 H7 122.5 . . ?
Os1 B7 H7 121.3 . . ?
B4 B8 B6 61(2) . . ?
B4 B8 Os1 118(2) . . ?
B6 B8 Os1 66.9(15) . . ?
B4 B8 Os2 78.8(19) . . ?
B6 B8 Os2 106(2) . . ?
Os1 B8 Os2 85.7(11) . . ?
B4 B8 H8 123.3 . . ?
B6 B8 H8 137.2 . . ?
Os1 B8 H8 116.9 . . ?
Os2 B8 H8 117.2 . . ?
B2' B1' B6' 126(2) . . ?
B2' B1' B8' 109(2) . . ?
B6' B1' B8' 65.6(19) . . ?
B2' B1' B3' 57.8(19) . . ?
B6' B1' B3' 117(2) . . ?
B8' B1' B3' 58.1(19) . . ?
B2' B1' Os1 66.6(14) . . ?
B6' B1' Os1 60.9(13) . . ?
B8' B1' Os1 94.2(16) . . ?
B3' B1' Os1 96.8(17) . . ?
B2' B1' H1' 113.3 . . ?
B6' B1' H1' 109.4 . . ?
B8' B1' H1' 127.0 . . ?
B3' B1' H1' 125.4 . . ?
Os1 B1' H1' 131.2 . . ?
B5' B2' B3' 63(2) . . ?
B5' B2' B1' 106(3) . . ?
B3' B2' B1' 64(2) . . ?
B5' B2' Os1 75.9(19) . . ?
B3' B2' Os1 101(2) . . ?
B1' B2' Os1 68.7(14) . . ?
B5' B2' H2' 125.3 . . ?
B3' B2' H2' 133.8 . . ?
B1' B2' H2' 128.4 . . ?
Os1 B2' H2' 125.0 . . ?
B7' B3' B2' 112(2) . . ?
B7' B3' B8' 61.0(19) . . ?
B2' B3' B8' 111(3) . . ?
B7' B3' B5' 63(2) . . ?
B2' B3' B5' 56(2) . . ?
B8' B3' B5' 107(2) . . ?
B7' B3' B1' 106(2) . . ?
B2' B3' B1' 58.7(19) . . ?
B8' B3' B1' 59.9(19) . . ?
B5' B3' B1' 98(2) . . ?
B7' B3' H3' 118.5 . . ?
B2' B3' H3' 120.0 . . ?
B8' B3' H3' 119.9 . . ?
B5' B3' H3' 126.2 . . ?
B1' B3' H3' 126.9 . . ?
B5' B4' B7' 61(2) . . ?
B5' B4' Os2 118(2) . . ?
B7' B4' Os2 66.7(15) . . ?
B5' B4' Os1 77.1(18) . . ?
B7' B4' Os1 104(2) . . ?
Os2 B4' Os1 85.1(11) . . ?
B5' B4' H4' 123.6 . . ?
B7' B4' H4' 137.4 . . ?
Os2 B4' H4' 117.0 . . ?
Os1 B4' H4' 118.8 . . ?
B2' B5' B4' 121(3) . . ?
B2' B5' B3' 61(2) . . ?
B4' B5' B3' 109(2) . . ?
B2' B5' B7' 111(3) . . ?
B4' B5' B7' 61(2) . . ?
B3' B5' B7' 57(2) . . ?
B2' B5' Os1 63.8(17) . . ?
B4' B5' Os1 58.7(15) . . ?
B3' B5' Os1 93.5(19) . . ?
B7' B5' Os1 92.6(18) . . ?
B2' B5' H5' 113.0 . . ?
B4' B5' H5' 115.7 . . ?
B3' B5' H5' 127.3 . . ?
B7' B5' H5' 127.0 . . ?
Os1 B5' H5' 133.1 . . ?
B1' B6' B8' 57.7(17) . . ?
B1' B6' Os1 72.1(15) . . ?
B8' B6' Os1 96.5(19) . . ?
B1' B6' Os2 107(2) . . ?
B8' B6' Os2 59.6(15) . . ?
Os1 B6' Os2 81.8(14) . . ?
B1' B6' H6' 128.6 . . ?
B8' B6' H6' 140.9 . . ?
Os1 B6' H6' 122.6 . . ?
Os2 B6' H6' 123.1 . . ?
B3' B7' B8' 61(2) . . ?
B3' B7' B4' 109(2) . . ?
B8' B7' B4' 107(2) . . ?
B3' B7' B5' 60(2) . . ?
B8' B7' B5' 105(2) . . ?
B4' B7' B5' 58(2) . . ?
B3' B7' Os2 118(2) . . ?
B8' B7' Os2 64.1(15) . . ?
B4' B7' Os2 63.0(15) . . ?
B5' B7' Os2 112(2) . . ?
B3' B7' H7' 118.2 . . ?
B8' B7' H7' 123.2 . . ?
B4' B7' H7' 122.7 . . ?
B5' B7' H7' 123.7 . . ?
Os2 B7' H7' 114.3 . . ?
B3' B8' B7' 58(2) . . ?
B3' B8' B1' 61.9(19) . . ?
B7' B8' B1' 106(2) . . ?
B3' B8' B6' 113(2) . . ?
B7' B8' B6' 116(2) . . ?
B1' B8' B6' 56.7(17) . . ?
B3' B8' Os2 118(2) . . ?
B7' B8' Os2 67.2(15) . . ?
B1' B8' Os2 113.3(19) . . ?
B6' B8' Os2 68.1(16) . . ?
B3' B8' H8' 118.5 . . ?
B7' B8' H8' 120.3 . . ?
B1' B8' H8' 124.6 . . ?
B6' B8' H8' 117.3 . . ?
Os2 B8' H8' 112.0 . . ?

loop_
_geom_bond_atom_site_label_1
_geom_bond_atom_site_label_2
_geom_bond_distance
_geom_bond_site_symmetry_2
_geom_bond_publ_flag
Os1 B8 2.13(3) . ?
Os1 B5 2.14(4) . ?
Os1 B6' 2.14(3) . ?
Os1 B4' 2.18(3) . ?
Os1 B6 2.18(4) . ?
Os1 B7 2.22(4) . ?
Os1 C15 2.228(13) . ?
Os1 C11 2.258(11) . ?
Os1 C13 2.259(13) . ?
Os1 C14 2.263(12) . ?
Os1 C12 2.287(12) . ?
Os1 B2' 2.30(3) . ?
Os2 B4' 2.12(3) . ?
Os2 B8' 2.13(3) . ?
Os2 B8 2.14(3) . ?
Os2 B7 2.16(3) . ?
Os2 B7' 2.18(3) . ?
Os2 C2 2.236(13) . ?
Os2 C4 2.259(12) . ?
Os2 C3 2.264(12) . ?
Os2 C1 2.273(11) . ?
Os2 B1 2.28(3) . ?
Os2 B6' 2.29(4) . ?
Os2 C5 2.297(12) . ?
C1 C5 1.426(19) . ?
C1 C2 1.432(18) . ?
C1 C6 1.49(2) . ?
C2 C3 1.41(2) . ?
C2 C7 1.50(2) . ?
C3 C4 1.42(2) . ?
C3 C8 1.486(19) . ?
C4 C5 1.437(18) . ?
C4 C9 1.51(2) . ?
C5 C10 1.47(2) . ?
C6 H6A 0.9600 . ?
C6 H6B 0.9600 . ?
C6 H6C 0.9600 . ?
C7 H7A 0.9600 . ?
C7 H7B 0.9600 . ?
C7 H7C 0.9600 . ?
C8 H8A 0.9600 . ?
C8 H8B 0.9600 . ?
C8 H8C 0.9600 . ?
C9 H9A 0.9600 . ?
C9 H9B 0.9600 . ?
C9 H9C 0.9600 . ?
C10 H10A 0.9600 . ?
C10 H10B 0.9600 . ?
C10 H10C 0.9600 . ?
C11 C12 1.416(19) . ?
C11 C15 1.433(18) . ?
C11 C16 1.51(2) . ?
C12 C13 1.425(19) . ?
C12 C17 1.494(19) . ?
C13 C14 1.43(2) . ?
C13 C18 1.51(2) . ?
C14 C15 1.40(2) . ?
C14 C19 1.476(19) . ?
C15 C20 1.50(2) . ?
C16 H16A 0.9600 . ?
C16 H16B 0.9600 . ?
C16 H16C 0.9600 . ?
C17 H17A 0.9600 . ?
C17 H17B 0.9600 . ?
C17 H17C 0.9600 . ?
C18 H18A 0.9600 . ?
C18 H18B 0.9600 . ?
C18 H18C 0.9600 . ?
C19 H19A 0.9600 . ?
C19 H19B 0.9600 . ?
C19 H19C 0.9600 . ?
C20 H20A 0.9600 . ?
C20 H20B 0.9600 . ?
C20 H20C 0.9600 . ?
B1 B4 1.68(6) . ?
B1 B2 1.77(5) . ?
B1 B3 1.78(5) . ?
B1 H1 1.1000 . ?
B2 B4 1.77(6) . ?
B2 B6 1.78(5) . ?
B2 B5 1.78(5) . ?
B2 B3 1.80(5) . ?
B2 H2 1.1000 . ?
B3 B5 1.79(5) . ?
B3 B7 1.86(5) . ?
B3 H3 1.1000 . ?
B4 B8 1.73(6) . ?
B4 B6 1.80(5) . ?
B4 H4 1.1000 . ?
B5 B6 1.80(5) . ?
B5 B7 1.92(5) . ?
B5 H5 1.1000 . ?
B6 B8 1.80(5) . ?
B6 H6 1.1000 . ?
B7 H7 1.1000 . ?
B8 H8 1.1000 . ?
B1' B2' 1.76(5) . ?
B1' B6' 1.79(4) . ?
B1' B8' 1.81(4) . ?
B1' B3' 1.85(5) . ?
B1' H1' 1.1000 . ?
B2' B5' 1.66(6) . ?
B2' B3' 1.74(5) . ?
B2' H2' 1.1000 . ?
B3' B7' 1.73(5) . ?
B3' B8' 1.78(5) . ?
B3' B5' 1.78(5) . ?
B3' H3' 1.1000 . ?
B4' B5' 1.78(6) . ?
B4' B7' 1.83(5) . ?
B4' H4' 1.1000 . ?
B5' B7' 1.84(5) . ?
B5' H5' 1.1000 . ?
B6' B8' 1.95(5) . ?
B6' H6' 1.1000 . ?
B7' B8' 1.78(5) . ?
B7' H7' 1.1000 . ?
B8' H8' 1.1000 . ?

loop_
_geom_torsion_atom_site_label_1
_geom_torsion_atom_site_label_2
_geom_torsion_atom_site_label_3
_geom_torsion_atom_site_label_4
_geom_torsion
_geom_torsion_site_symmetry_1
_geom_torsion_site_symmetry_2
_geom_torsion_site_symmetry_3
_geom_torsion_site_symmetry_4
_geom_torsion_publ_flag
C5 C1 C2 C3 -1.1(14) . . . . ?
C6 C1 C2 C3 173.2(13) . . . . ?
Os2 C1 C2 C3 -64.5(9) . . . . ?
C5 C1 C2 C7 -172.2(16) . . . . ?
C6 C1 C2 C7 2(2) . . . . ?
Os2 C1 C2 C7 124.4(17) . . . . ?
C5 C1 C2 Os2 63.4(8) . . . . ?
C6 C1 C2 Os2 -122.3(13) . . . . ?
C1 C2 C3 C4 2.4(14) . . . . ?
C7 C2 C3 C4 173.6(16) . . . . ?
Os2 C2 C3 C4 -62.2(9) . . . . ?
C1 C2 C3 C8 -170.7(14) . . . . ?
C7 C2 C3 C8 0(2) . . . . ?
Os2 C2 C3 C8 124.7(15) . . . . ?
C1 C2 C3 Os2 64.6(9) . . . . ?
C7 C2 C3 Os2 -124.2(17) . . . . ?
C2 C3 C4 C5 -2.8(14) . . . . ?
C8 C3 C4 C5 170.4(14) . . . . ?
Os2 C3 C4 C5 -64.4(8) . . . . ?
C2 C3 C4 C9 -173.4(16) . . . . ?
C8 C3 C4 C9 0(2) . . . . ?
Os2 C3 C4 C9 125.0(16) . . . . ?
C2 C3 C4 Os2 61.6(9) . . . . ?
C8 C3 C4 Os2 -125.2(14) . . . . ?
C2 C1 C5 C4 -0.6(13) . . . . ?
C6 C1 C5 C4 -175.0(12) . . . . ?
Os2 C1 C5 C4 61.1(8) . . . . ?
C2 C1 C5 C10 173.4(13) . . . . ?
C6 C1 C5 C10 -1(2) . . . . ?
Os2 C1 C5 C10 -124.9(13) . . . . ?
C2 C1 C5 Os2 -61.7(8) . . . . ?
C6 C1 C5 Os2 123.9(13) . . . . ?
C3 C4 C5 C1 2.1(13) . . . . ?
C9 C4 C5 C1 172.7(15) . . . . ?
Os2 C4 C5 C1 -61.6(8) . . . . ?
C3 C4 C5 C10 -171.7(13) . . . . ?
C9 C4 C5 C10 -1(2) . . . . ?
Os2 C4 C5 C10 124.6(14) . . . . ?
C3 C4 C5 Os2 63.7(8) . . . . ?
C9 C4 C5 Os2 -125.7(16) . . . . ?
C15 C11 C12 C13 -0.9(14) . . . . ?
C16 C11 C12 C13 -174.2(13) . . . . ?
Os1 C11 C12 C13 61.3(9) . . . . ?
C15 C11 C12 C17 172.9(13) . . . . ?
C16 C11 C12 C17 -1(2) . . . . ?
Os1 C11 C12 C17 -125.0(14) . . . . ?
C15 C11 C12 Os1 -62.1(9) . . . . ?
C16 C11 C12 Os1 124.5(13) . . . . ?
C11 C12 C13 C14 2.1(14) . . . . ?
C17 C12 C13 C14 -171.5(13) . . . . ?
Os1 C12 C13 C14 63.4(9) . . . . ?
C11 C12 C13 C18 172.6(16) . . . . ?
C17 C12 C13 C18 -1(2) . . . . ?
Os1 C12 C13 C18 -126.1(17) . . . . ?
C11 C12 C13 Os1 -61.3(9) . . . . ?
C17 C12 C13 Os1 125.1(14) . . . . ?
C12 C13 C14 C15 -2.5(15) . . . . ?
C18 C13 C14 C15 -173.0(17) . . . . ?
Os1 C13 C14 C15 61.6(9) . . . . ?
C12 C13 C14 C19 171.5(14) . . . . ?
C18 C13 C14 C19 1(2) . . . . ?
Os1 C13 C14 C19 -124.4(15) . . . . ?
C12 C13 C14 Os1 -64.1(9) . . . . ?
C18 C13 C14 Os1 125.3(17) . . . . ?
C13 C14 C15 C11 2.0(15) . . . . ?
C19 C14 C15 C11 -172.0(14) . . . . ?
Os1 C14 C15 C11 64.2(9) . . . . ?
C13 C14 C15 C20 172.3(17) . . . . ?
C19 C14 C15 C20 -2(3) . . . . ?
Os1 C14 C15 C20 -125.5(18) . . . . ?
C13 C14 C15 Os1 -62.2(9) . . . . ?
C19 C14 C15 Os1 123.8(15) . . . . ?
C12 C11 C15 C14 -0.7(15) . . . . ?
C16 C11 C15 C14 172.6(13) . . . . ?
Os1 C11 C15 C14 -64.6(9) . . . . ?
C12 C11 C15 C20 -171.3(16) . . . . ?
C16 C11 C15 C20 2(2) . . . . ?
Os1 C11 C15 C20 124.8(18) . . . . ?
C12 C11 C15 Os1 63.9(9) . . . . ?
C16 C11 C15 Os1 -122.8(14) . . . . ?
B3 B1 B2 B4 127(3) . . . . ?
Os2 B1 B2 B4 67(2) . . . . ?
B4 B1 B2 B6 -29(3) . . . . ?
B3 B1 B2 B6 98(3) . . . . ?
Os2 B1 B2 B6 38(3) . . . . ?
B4 B1 B2 B5 -95(3) . . . . ?
B3 B1 B2 B5 32(2) . . . . ?
Os2 B1 B2 B5 -28(3) . . . . ?
B4 B1 B2 B3 -127(3) . . . . ?
Os2 B1 B2 B3 -59.5(17) . . . . ?
B4 B1 B3 B5 15(3) . . . . ?
B2 B1 B3 B5 -32(2) . . . . ?
Os2 B1 B3 B5 84(2) . . . . ?
B4 B1 B3 B2 46(2) . . . . ?
Os2 B1 B3 B2 115.5(19) . . . . ?
B4 B1 B3 B7 -56(4) . . . . ?
B2 B1 B3 B7 -102(3) . . . . ?
Os2 B1 B3 B7 13(2) . . . . ?
B4 B1 B3 Os2 -69(2) . . . . ?
B2 B1 B3 Os2 -115.5(19) . . . . ?
B4 B2 B3 B1 -43(2) . . . . ?
B6 B2 B3 B1 -105(3) . . . . ?
B5 B2 B3 B1 -145(3) . . . . ?
B1 B2 B3 B5 145(3) . . . . ?
B4 B2 B3 B5 103(3) . . . . ?
B6 B2 B3 B5 40(2) . . . . ?
B1 B2 B3 B7 116(3) . . . . ?
B4 B2 B3 B7 73(3) . . . . ?
B6 B2 B3 B7 10(3) . . . . ?
B5 B2 B3 B7 -30(2) . . . . ?
B1 B2 B3 Os2 55.6(17) . . . . ?
B4 B2 B3 Os2 13(2) . . . . ?
B6 B2 B3 Os2 -50(2) . . . . ?
B5 B2 B3 Os2 -89.9(18) . . . . ?
B2 B1 B4 B8 99(3) . . . . ?
B3 B1 B4 B8 53(4) . . . . ?
Os2 B1 B4 B8 -12(3) . . . . ?
B3 B1 B4 B2 -46(2) . . . . ?
Os2 B1 B4 B2 -110.6(19) . . . . ?
B2 B1 B4 B6 29(3) . . . . ?
B3 B1 B4 B6 -17(4) . . . . ?
Os2 B1 B4 B6 -81(3) . . . . ?
B2 B1 B4 Os2 110.6(19) . . . . ?
B3 B1 B4 Os2 64.7(17) . . . . ?
B6 B2 B4 B1 149(3) . . . . ?
B5 B2 B4 B1 106(3) . . . . ?
B3 B2 B4 B1 45(2) . . . . ?
B1 B2 B4 B8 -114(3) . . . . ?
B6 B2 B4 B8 35(3) . . . . ?
B5 B2 B4 B8 -8(4) . . . . ?
B3 B2 B4 B8 -69(3) . . . . ?
B1 B2 B4 B6 -149(3) . . . . ?
B5 B2 B4 B6 -43(2) . . . . ?
B3 B2 B4 B6 -104(2) . . . . ?
B1 B2 B4 Os2 -56.7(18) . . . . ?
B6 B2 B4 Os2 92(2) . . . . ?
B5 B2 B4 Os2 49(2) . . . . ?
B3 B2 B4 Os2 -12(2) . . . . ?
B1 B2 B5 B3 -32(2) . . . . ?
B4 B2 B5 B3 -92(3) . . . . ?
B6 B2 B5 B3 -135(2) . . . . ?
B1 B2 B5 B6 103(3) . . . . ?
B4 B2 B5 B6 43(2) . . . . ?
B3 B2 B5 B6 135(2) . . . . ?
B1 B2 B5 B7 -3(4) . . . . ?
B4 B2 B5 B7 -63(3) . . . . ?
B6 B2 B5 B7 -106(3) . . . . ?
B3 B2 B5 B7 29(2) . . . . ?
B1 B2 B5 Os1 72(3) . . . . ?
B4 B2 B5 Os1 12(3) . . . . ?
B6 B2 B5 Os1 -31(2) . . . . ?
B3 B2 B5 Os1 103(2) . . . . ?
B1 B3 B5 B2 31(2) . . . . ?
B7 B3 B5 B2 150(2) . . . . ?
Os2 B3 B5 B2 96.0(19) . . . . ?
B1 B3 B5 B6 -8(3) . . . . ?
B2 B3 B5 B6 -39(2) . . . . ?
B7 B3 B5 B6 110(3) . . . . ?
Os2 B3 B5 B6 57(2) . . . . ?
B1 B3 B5 B7 -119(3) . . . . ?
B2 B3 B5 B7 -150(2) . . . . ?
Os2 B3 B5 B7 -53.8(16) . . . . ?
B1 B3 B5 Os1 -79(3) . . . . ?
B2 B3 B5 Os1 -111(2) . . . . ?
B7 B3 B5 Os1 39(2) . . . . ?
Os2 B3 B5 Os1 -15(2) . . . . ?
B1 B2 B6 B4 28(3) . . . . ?
B5 B2 B6 B4 131(3) . . . . ?
B3 B2 B6 B4 91(2) . . . . ?
B1 B2 B6 B5 -104(3) . . . . ?
B4 B2 B6 B5 -131(3) . . . . ?
B3 B2 B6 B5 -40(2) . . . . ?
B1 B2 B6 B8 -5(3) . . . . ?
B4 B2 B6 B8 -33(2) . . . . ?
B5 B2 B6 B8 99(2) . . . . ?
B3 B2 B6 B8 59(3) . . . . ?
B1 B2 B6 Os1 -74(3) . . . . ?
B4 B2 B6 Os1 -101(3) . . . . ?
B5 B2 B6 Os1 30(2) . . . . ?
B3 B2 B6 Os1 -10(3) . . . . ?
B1 B4 B6 B2 -30(3) . . . . ?
B8 B4 B6 B2 -142(3) . . . . ?
Os2 B4 B6 B2 -92(2) . . . . ?
B1 B4 B6 B5 12(4) . . . . ?
B8 B4 B6 B5 -100(2) . . . . ?
B2 B4 B6 B5 42(2) . . . . ?
Os2 B4 B6 B5 -50(2) . . . . ?
B1 B4 B6 B8 112(3) . . . . ?
B2 B4 B6 B8 142(3) . . . . ?
Os2 B4 B6 B8 50.3(15) . . . . ?
B1 B4 B6 Os1 79(3) . . . . ?
B8 B4 B6 Os1 -33(2) . . . . ?
B2 B4 B6 Os1 109(2) . . . . ?
Os2 B4 B6 Os1 17(2) . . . . ?
B3 B5 B6 B2 40(2) . . . . ?
B7 B5 B6 B2 104(3) . . . . ?
Os1 B5 B6 B2 150(2) . . . . ?
B2 B5 B6 B4 -42(2) . . . . ?
B3 B5 B6 B4 -2(3) . . . . ?
B7 B5 B6 B4 62(3) . . . . ?
Os1 B5 B6 B4 109(2) . . . . ?
B2 B5 B6 B8 -101(3) . . . . ?
B3 B5 B6 B8 -61(3) . . . . ?
B7 B5 B6 B8 3(3) . . . . ?
Os1 B5 B6 B8 49.2(19) . . . . ?
B2 B5 B6 Os1 -150(2) . . . . ?
B3 B5 B6 Os1 -110(2) . . . . ?
B7 B5 B6 Os1 -46(2) . . . . ?
B1 B3 B7 B5 98(3) . . . . ?
B2 B3 B7 B5 29(2) . . . . ?
Os2 B3 B7 B5 111.5(19) . . . . ?
B1 B3 B7 Os2 -14(3) . . . . ?
B5 B3 B7 Os2 -111.5(19) . . . . ?
B2 B3 B7 Os2 -83(2) . . . . ?
B1 B3 B7 Os1 62(3) . . . . ?
B5 B3 B7 Os1 -35.6(18) . . . . ?
B2 B3 B7 Os1 -7(3) . . . . ?
Os2 B3 B7 Os1 76.0(14) . . . . ?
B1 B4 B8 B6 -103(4) . . . . ?
B2 B4 B8 B6 -34(3) . . . . ?
Os2 B4 B8 B6 -115.0(19) . . . . ?
B1 B4 B8 Os1 -67(4) . . . . ?
B2 B4 B8 Os1 2(4) . . . . ?
B6 B4 B8 Os1 36(2) . . . . ?
Os2 B4 B8 Os1 -78.8(16) . . . . ?
B1 B4 B8 Os2 12(3) . . . . ?
B2 B4 B8 Os2 81(2) . . . . ?
B6 B4 B8 Os2 115.0(19) . . . . ?
B2 B6 B8 B4 33(2) . . . . ?
B5 B6 B8 B4 96(3) . . . . ?
Os1 B6 B8 B4 146(2) . . . . ?
B2 B6 B8 Os1 -112(2) . . . . ?
B4 B6 B8 Os1 -146(2) . . . . ?
B5 B6 B8 Os1 -49.5(19) . . . . ?
B2 B6 B8 Os2 -34(3) . . . . ?
B4 B6 B8 Os2 -67(2) . . . . ?
B5 B6 B8 Os2 29(3) . . . . ?
Os1 B6 B8 Os2 78.3(14) . . . . ?
B6' B1' B2' B5' -54(4) . . . . ?
B8' B1' B2' B5' 19(3) . . . . ?
B3' B1' B2' B5' 48(3) . . . . ?
Os1 B1' B2' B5' -67(2) . . . . ?
B6' B1' B2' B3' -102(3) . . . . ?
B8' B1' B2' B3' -29(2) . . . . ?
Os1 B1' B2' B3' -115.2(18) . . . . ?
B6' B1' B2' Os1 13(3) . . . . ?
B8' B1' B2' Os1 86.3(19) . . . . ?
B3' B1' B2' Os1 115.2(18) . . . . ?
B5' B2' B3' B7' -31(3) . . . . ?
B1' B2' B3' B7' 96(3) . . . . ?
Os1 B2' B3' B7' 37(3) . . . . ?
B5' B2' B3' B8' -97(3) . . . . ?
B1' B2' B3' B8' 30(2) . . . . ?
Os1 B2' B3' B8' -29(3) . . . . ?
B1' B2' B3' B5' 127(2) . . . . ?
Os1 B2' B3' B5' 68(2) . . . . ?
B5' B2' B3' B1' -127(2) . . . . ?
Os1 B2' B3' B1' -59.2(16) . . . . ?
B2' B1' B3' B7' -106(3) . . . . ?
B6' B1' B3' B7' 11(3) . . . . ?
B8' B1' B3' B7' 41(2) . . . . ?
Os1 B1' B3' B7' -50(2) . . . . ?
B6' B1' B3' B2' 117(3) . . . . ?
B8' B1' B3' B2' 147(2) . . . . ?
Os1 B1' B3' B2' 56.8(16) . . . . ?
B2' B1' B3' B8' -147(2) . . . . ?
B6' B1' B3' B8' -30(2) . . . . ?
Os1 B1' B3' B8' -90.7(17) . . . . ?
B2' B1' B3' B5' -42(2) . . . . ?
B6' B1' B3' B5' 75(3) . . . . ?
B8' B1' B3' B5' 105(2) . . . . ?
Os1 B1' B3' B5' 15(2) . . . . ?
B3' B2' B5' B4' 96(3) . . . . ?
B1' B2' B5' B4' 48(4) . . . . ?
Os1 B2' B5' B4' -15(3) . . . . ?
B1' B2' B5' B3' -48(2) . . . . ?
Os1 B2' B5' B3' -110.6(19) . . . . ?
B3' B2' B5' B7' 28(2) . . . . ?
B1' B2' B5' B7' -20(3) . . . . ?
Os1 B2' B5' B7' -82(2) . . . . ?
B3' B2' B5' Os1 110.6(19) . . . . ?
B1' B2' B5' Os1 62.4(17) . . . . ?
B7' B4' B5' B2' -98(3) . . . . ?
Os2 B4' B5' B2' -62(4) . . . . ?
Os1 B4' B5' B2' 16(3) . . . . ?
B7' B4' B5' B3' -31(2) . . . . ?
Os2 B4' B5' B3' 5(3) . . . . ?
Os1 B4' B5' B3' 82(2) . . . . ?
Os2 B4' B5' B7' 37(2) . . . . ?
Os1 B4' B5' B7' 113.8(18) . . . . ?
B7' B4' B5' Os1 -113.8(18) . . . . ?
Os2 B4' B5' Os1 -77.2(17) . . . . ?
B7' B3' B5' B2' 148(3) . . . . ?
B8' B3' B5' B2' 105(3) . . . . ?
B1' B3' B5' B2' 44(2) . . . . ?
B7' B3' B5' B4' 33(2) . . . . ?
B2' B3' B5' B4' -115(3) . . . . ?
B8' B3' B5' B4' -11(4) . . . . ?
B1' B3' B5' B4' -72(3) . . . . ?
B2' B3' B5' B7' -148(3) . . . . ?
B8' B3' B5' B7' -44(2) . . . . ?
B1' B3' B5' B7' -104(2) . . . . ?
B7' B3' B5' Os1 90.9(19) . . . . ?
B2' B3' B5' Os1 -57.2(18) . . . . ?
B8' B3' B5' Os1 47(3) . . . . ?
B1' B3' B5' Os1 -13.6(19) . . . . ?
B2' B1' B6' B8' 96(3) . . . . ?
B3' B1' B6' B8' 28(2) . . . . ?
Os1 B1' B6' B8' 110.1(18) . . . . ?
B2' B1' B6' Os1 -14(3) . . . . ?
B8' B1' B6' Os1 -110.1(18) . . . . ?
B3' B1' B6' Os1 -82(2) . . . . ?
B2' B1' B6' Os2 61(3) . . . . ?
B8' B1' B6' Os2 -34.9(16) . . . . ?
B3' B1' B6' Os2 -7(3) . . . . ?
Os1 B1' B6' Os2 75.2(14) . . . . ?
B2' B3' B7' B8' -103(3) . . . . ?
B5' B3' B7' B8' -131(3) . . . . ?
B1' B3' B7' B8' -40(2) . . . . ?
B2' B3' B7' B4' -4(3) . . . . ?
B8' B3' B7' B4' 99(2) . . . . ?
B5' B3' B7' B4' -32(2) . . . . ?
B1' B3' B7' B4' 59(3) . . . . ?
B2' B3' B7' B5' 28(3) . . . . ?
B8' B3' B7' B5' 131(3) . . . . ?
B1' B3' B7' B5' 91(2) . . . . ?
B2' B3' B7' Os2 -72(3) . . . . ?
B8' B3' B7' Os2 30(2) . . . . ?
B5' B3' B7' Os2 -101(3) . . . . ?
B1' B3' B7' Os2 -10(3) . . . . ?
B5' B4' B7' B3' 33(2) . . . . ?
Os2 B4' B7' B3' -112(2) . . . . ?
Os1 B4' B7' B3' -34(3) . . . . ?
B5' B4' B7' B8' 97(3) . . . . ?
Os2 B4' B7' B8' -48.2(18) . . . . ?
Os1 B4' B7' B8' 30(3) . . . . ?
Os2 B4' B7' B5' -145(2) . . . . ?
Os1 B4' B7' B5' -67(2) . . . . ?
B5' B4' B7' Os2 145(2) . . . . ?
Os1 B4' B7' Os2 78.3(14) . . . . ?
B2' B5' B7' B3' -30(3) . . . . ?
B4' B5' B7' B3' -144(3) . . . . ?
Os1 B5' B7' B3' -92(2) . . . . ?
B2' B5' B7' B8' 13(3) . . . . ?
B4' B5' B7' B8' -101(2) . . . . ?
B3' B5' B7' B8' 43(2) . . . . ?
Os1 B5' B7' B8' -50(2) . . . . ?
B2' B5' B7' B4' 114(3) . . . . ?
B3' B5' B7' B4' 144(3) . . . . ?
Os1 B5' B7' B4' 51.5(16) . . . . ?
B2' B5' B7' Os2 81(3) . . . . ?
B4' B5' B7' Os2 -34(2) . . . . ?
B3' B5' B7' Os2 110(2) . . . . ?
Os1 B5' B7' Os2 18(2) . . . . ?
B2' B3' B8' B7' 104(3) . . . . ?
B5' B3' B8' B7' 45(2) . . . . ?
B1' B3' B8' B7' 134(2) . . . . ?
B7' B3' B8' B1' -134(2) . . . . ?
B2' B3' B8' B1' -30(2) . . . . ?
B5' B3' B8' B1' -89(3) . . . . ?
B7' B3' B8' B6' -108(3) . . . . ?
B2' B3' B8' B6' -3(4) . . . . ?
B5' B3' B8' B6' -63(3) . . . . ?
B1' B3' B8' B6' 26(2) . . . . ?
B7' B3' B8' Os2 -31(2) . . . . ?
B2' B3' B8' Os2 73(3) . . . . ?
B5' B3' B8' Os2 14(3) . . . . ?
B1' B3' B8' Os2 103(2) . . . . ?
B4' B7' B8' B3' -103(3) . . . . ?
B5' B7' B8' B3' -42(2) . . . . ?
Os2 B7' B8' B3' -150(2) . . . . ?
B3' B7' B8' B1' 41(2) . . . . ?
B4' B7' B8' B1' -61(3) . . . . ?
B5' B7' B8' B1' -1(3) . . . . ?
Os2 B7' B8' B1' -109(2) . . . . ?
B3' B7' B8' B6' 102(3) . . . . ?
B4' B7' B8' B6' -1(3) . . . . ?
B5' B7' B8' B6' 59(3) . . . . ?
Os2 B7' B8' B6' -48.8(19) . . . . ?
B3' B7' B8' Os2 150(2) . . . . ?
B4' B7' B8' Os2 47.6(18) . . . . ?
B5' B7' B8' Os2 108(2) . . . . ?
B2' B1' B8' B3' 29(2) . . . . ?
B6' B1' B8' B3' 151(2) . . . . ?
Os1 B1' B8' B3' 95.5(18) . . . . ?
B2' B1' B8' B7' -11(3) . . . . ?
B6' B1' B8' B7' 111(3) . . . . ?
B3' B1' B8' B7' -39(2) . . . . ?
Os1 B1' B8' B7' 56(2) . . . . ?
B2' B1' B8' B6' -122(2) . . . . ?
B3' B1' B8' B6' -151(2) . . . . ?
Os1 B1' B8' B6' -55.3(15) . . . . ?
B2' B1' B8' Os2 -82(2) . . . . ?
B6' B1' B8' Os2 40(2) . . . . ?
B3' B1' B8' Os2 -111(2) . . . . ?
Os1 B1' B8' Os2 -15(2) . . . . ?
